data_4077737
loop_
_publ_author_name
'Lindner, Ekkehard'
'Krebs, Ilmari'
'Fawzi, Riad'
'Steimann, Manfred'
'Speiser, Bernd'

_publ_section_title
;
 Synthesis, Structure, and Electrochemistry of Osmametallocenophanes with
 Different Ring Size&#x2020;,1
;
_journal_issue 4
_journal_name_full Organometallics
_journal_page_first 480
_journal_paper_doi 10.1021/om980713e
_journal_volume 18
_journal_year 1999
_chemical_formula_sum 'C26 H32 O4 Os Ru'
_chemical_formula_weight 699.79
_chemical_name_systematic
; 
 ? 
;
_space_group_IT_number 14
_symmetry_cell_setting monoclinic
_symmetry_space_group_name_Hall '-P 2yn'
_symmetry_space_group_name_H-M 'P 1 21/n 1'
_atom_sites_solution_hydrogens geom
_atom_sites_solution_primary direct
_atom_sites_solution_secondary difmap
_audit_creation_method SHELXL
_cell_angle_alpha 90.00
_cell_angle_beta 108.64(3)
_cell_angle_gamma 90.00
_cell_formula_units_Z 4
_cell_length_a 5.901(3)
_cell_length_b 49.915(11)
_cell_length_c 9.112(2)
_cell_measurement_reflns_used 25
_cell_measurement_temperature 173(2)
_cell_measurement_theta_max 30
_cell_measurement_theta_min 15
_cell_volume 2543.1(16)
_computing_cell_refinement '&#x00B4;Xscans V2.20&#x00B4;'
_computing_data_collection '&#x00B4;Xscans V2.20&#x00B4;'
_computing_data_reduction '&#x00B4;Xscans V2.20&#x00B4;'
_computing_molecular_graphics '&#x00B4;XP &#x00B4;'
_computing_publication_material '&#x00B4;XCIF &#x00B4;'
_computing_structure_refinement 'SHELXTL-5.03 (Sheldrick, 1995)'
_computing_structure_solution 'SHELXTL-5.03 (Sheldrick, 1995)'
_diffrn_ambient_temperature 173(2)
_diffrn_measurement_device '&#x00B4;Siemens P4&#x00B4;'
_diffrn_measurement_method '&#x00B4;Omega Scan&#x00B4;'
_diffrn_radiation_monochromator graphite
_diffrn_radiation_source 'fine-focus sealed tube'
_diffrn_radiation_type MoK\a
_diffrn_radiation_wavelength 0.71073
_diffrn_reflns_av_R_equivalents 0.1344
_diffrn_reflns_av_sigmaI/netI 0.1369
_diffrn_reflns_limit_h_max 7
_diffrn_reflns_limit_h_min -7
_diffrn_reflns_limit_k_max 59
_diffrn_reflns_limit_k_min -1
_diffrn_reflns_limit_l_max 10
_diffrn_reflns_limit_l_min -10
_diffrn_reflns_number 9064
_diffrn_reflns_theta_max 44.11
_diffrn_reflns_theta_min 2.39
_diffrn_standards_number 2
_exptl_absorpt_coefficient_mu 5.613
_exptl_absorpt_correction_T_max 0.71
_exptl_absorpt_correction_T_min 0.42
_exptl_absorpt_correction_type psi-scan
_exptl_crystal_colour cube
_exptl_crystal_density_diffrn 1.828
_exptl_crystal_description yellow
_exptl_crystal_F_000 1360
_exptl_crystal_size_max 0.30
_exptl_crystal_size_mid 0.20
_exptl_crystal_size_min 0.20
_refine_diff_density_max 4.422
_refine_diff_density_min -2.840
_refine_diff_density_rms 0.340
_refine_ls_extinction_coef 0.0006(4)
_refine_ls_extinction_expression Fc^*^=kFc[1+0.001xFc^2^\l^3^/sin(2\q)]^-1/4^
_refine_ls_extinction_method SHELXL
_refine_ls_goodness_of_fit_all 2.231
_refine_ls_goodness_of_fit_obs 2.088
_refine_ls_hydrogen_treatment riding
_refine_ls_matrix_type full
_refine_ls_number_parameters 260
_refine_ls_number_reflns 4416
_refine_ls_number_restraints 0
_refine_ls_restrained_S_all 2.450
_refine_ls_restrained_S_obs 2.088
_refine_ls_R_factor_all 0.1660
_refine_ls_R_factor_obs 0.0904
_refine_ls_shift/esd_max 0.000
_refine_ls_shift/esd_mean 0.000
_refine_ls_structure_factor_coef Fsqd
_refine_ls_weighting_scheme
; calc 
 [0.00000+1.00000exp(5.00(sin\q/\l)^2^)]/ 
   [\s^2^(Fo^2^)+0.0000+135.1239*P+(0.0493P)^2^+0.0000sin\q/\l] 
 where P = 0.33333Fo^2^ + 0.66667Fc^2^ 
;
_refine_ls_wR_factor_all 0.2935
_refine_ls_wR_factor_obs 0.2061
_reflns_number_observed 3015
_reflns_number_total 4467
_reflns_observed_criterion >2sigma(I)
_cod_data_source_file om980713e.cif
_cod_data_source_block krebs_8
_cod_depositor_comments
;
The following automatic conversions were performed:

'_exptl_absorpt_correction_type' value 'Psi-Scan' changed to
'psi-scan' according to
/home/saulius/struct/CIF-dictionaries/cif_core.dic dictionary named
'cif_core.dic' version 2.4.2 from 2011-04-26.

Automatic conversion script
Id: cif_fix_values 1715 2011-07-08 13:25:40Z adriana 
;
_cod_original_cell_volume 2543.1(13)
_cod_original_sg_symbol_H-M P2(1)/n
_cod_database_code 4077737

loop_
_symmetry_equiv_pos_as_xyz
'x, y, z'
'-x+1/2, y+1/2, -z+1/2'
'-x, -y, -z'
'x-1/2, -y-1/2, z-1/2'

loop_
_atom_site_aniso_label
_atom_site_aniso_U_11
_atom_site_aniso_U_22
_atom_site_aniso_U_33
_atom_site_aniso_U_23
_atom_site_aniso_U_13
_atom_site_aniso_U_12
Os1 0.0210(5) 0.0199(5) 0.0343(5) -0.0008(5) 0.0088(3) 0.0011(4)
Ru1 0.0244(8) 0.0139(8) 0.0352(10) -0.0023(7) 0.0084(7) 0.0010(6)
C1 0.016(10) 0.031(13) 0.049(15) -0.008(11) 0.005(9) 0.000(9)
C2 0.022(11) 0.036(13) 0.047(15) -0.008(12) 0.015(10) 0.012(10)
C3 0.026(11) 0.042(15) 0.026(11) -0.001(11) 0.001(9) -0.012(10)
C6 0.031(12) 0.042(15) 0.040(14) -0.006(12) 0.022(10) -0.007(11)
C7 0.036(12) 0.008(10) 0.061(17) 0.002(11) 0.014(11) 0.009(9)
C8 0.040(14) 0.036(14) 0.035(13) 0.009(12) -0.001(11) -0.004(11)
C9 0.056(16) 0.031(13) 0.016(10) 0.000(10) -0.001(10) -0.010(12)
C10 0.038(12) 0.013(10) 0.027(11) 0.001(9) -0.006(9) 0.000(9)
C11 0.018(10) 0.050(16) 0.044(15) 0.014(13) 0.011(10) 0.005(10)
C12 0.052(15) 0.015(11) 0.039(14) -0.006(10) 0.006(12) 0.008(10)
C13 0.050(14) 0.017(11) 0.032(12) -0.001(10) 0.012(10) -0.006(10)
C14 0.039(13) 0.033(13) 0.032(12) -0.003(11) 0.012(10) 0.024(11)
C17 0.030(11) 0.036(13) 0.043(14) -0.012(12) 0.023(10) -0.001(10)
C19 0.028(12) 0.056(18) 0.040(14) -0.010(13) 0.019(10) -0.002(11)
C21 0.014(9) 0.024(11) 0.052(15) 0.010(11) 0.008(9) 0.010(8)
C22 0.025(11) 0.036(14) 0.033(13) -0.015(11) 0.003(9) -0.007(10)
C23 0.016(10) 0.008(9) 0.061(16) -0.013(11) 0.001(10) 0.003(7)
O1 0.032(10) 0.050(13) 0.068(14) -0.027(12) 0.020(9) 0.001(9)
C24 0.023(10) 0.012(10) 0.039(13) -0.001(9) 0.008(9) -0.011(8)
O2 0.049(11) 0.037(11) 0.051(12) 0.003(9) 0.009(9) -0.011(9)
C25 0.027(11) 0.020(11) 0.049(14) 0.008(11) 0.023(10) -0.010(9)
O3 0.050(11) 0.048(13) 0.052(12) 0.020(11) 0.028(9) 0.003(11)
C26 0.037(14) 0.018(10) 0.069(20) -0.007(12) 0.025(14) -0.011(10)
O4 0.040(10) 0.027(9) 0.039(10) 0.004(8) 0.001(8) -0.004(8)

loop_
_atom_site_label
_atom_site_type_symbol
_atom_site_fract_x
_atom_site_fract_y
_atom_site_fract_z
_atom_site_U_iso_or_equiv
_atom_site_thermal_displace_type
_atom_site_occupancy
_atom_site_calc_flag
_atom_site_refinement_flags
Os1 Os 0.65273(15) 0.04451(2) 0.77805(11) 0.0251(4) Uani 1 d .
Ru1 Ru 0.3877(3) 0.20663(3) 0.5820(2) 0.0248(5) Uani 1 d .
C1 C 0.5458(39) 0.1712(5) 0.5185(33) 0.033(5) Uani 1 d .
H1A H 0.6459(39) 0.1578(5) 0.5924(33) 0.040 Uiso 1 calc R
C2 C 0.6347(42) 0.1944(5) 0.4598(32) 0.034(6) Uani 1 d .
H2A H 0.8059(42) 0.1999(5) 0.4850(32) 0.041 Uiso 1 calc R
C3 C 0.4352(42) 0.2069(6) 0.3528(28) 0.033(5) Uani 1 d .
H3A H 0.4417(42) 0.2234(6) 0.2915(28) 0.040 Uiso 1 calc R
C4 C 0.2168(39) 0.1917(5) 0.3425(26) 0.024(4) Uiso 1 d .
H4A H 0.0508(39) 0.1956(5) 0.2732(26) 0.029 Uiso 1 calc R
C5 C 0.2904(40) 0.1701(5) 0.4483(27) 0.025(4) Uiso 1 d .
C6 C 0.1357(45) 0.1471(6) 0.4630(32) 0.035(6) Uani 1 d .
H6A H -0.0346(45) 0.1524(6) 0.4224(32) 0.043 Uiso 1 calc R
H6B H 0.1723(45) 0.1423(6) 0.5736(32) 0.043 Uiso 1 calc R
C7 C 0.1783(46) 0.1226(5) 0.3727(36) 0.036(6) Uani 1 d .
H7A H 0.3471(46) 0.1170(5) 0.4181(36) 0.043 Uiso 1 calc R
H7B H 0.1540(46) 0.1281(5) 0.2643(36) 0.043 Uiso 1 calc R
C8 C 0.0147(50) 0.0982(6) 0.3715(32) 0.040(6) Uani 1 d .
H8A H 0.0067(50) 0.0958(6) 0.4776(32) 0.048 Uiso 1 calc R
H8B H -0.1488(50) 0.1025(6) 0.3033(32) 0.048 Uiso 1 calc R
C9 C 0.0911(53) 0.0716(5) 0.3180(28) 0.037(6) Uani 1 d .
H9A H -0.0349(53) 0.0580(5) 0.3089(28) 0.045 Uiso 1 calc R
H9B H 0.1087(53) 0.0740(5) 0.2143(28) 0.045 Uiso 1 calc R
C10 C 0.3252(45) 0.0617(4) 0.4298(28) 0.030(5) Uani 1 d .
H10A H 0.4550(45) 0.0741(4) 0.4275(28) 0.036 Uiso 1 calc R
H10B H 0.3618(45) 0.0439(4) 0.3954(28) 0.036 Uiso 1 calc R
C11 C 0.3201(41) 0.0595(6) 0.5973(33) 0.037(6) Uani 1 d .
H11A H 0.1865(41) 0.0475(6) 0.5970(33) 0.045 Uiso 1 calc R
H11B H 0.2827(41) 0.0774(6) 0.6297(33) 0.045 Uiso 1 calc R
C12 C 0.5593(55) 0.2301(5) 0.7868(33) 0.037(6) Uani 1 d .
H12A H 0.7355(55) 0.2334(5) 0.8294(33) 0.045 Uiso 1 calc R
C13 C 0.3967(49) 0.2465(5) 0.6755(30) 0.033(5) Uani 1 d .
H13A H 0.4383(49) 0.2633(5) 0.6296(30) 0.040 Uiso 1 calc R
C14 C 0.1648(47) 0.2367(5) 0.6511(30) 0.035(6) Uani 1 d .
H14A H 0.0132(47) 0.2448(5) 0.5822(30) 0.042 Uiso 1 calc R
C15 C 0.1837(38) 0.2136(5) 0.7479(24) 0.022(4) Uiso 1 d .
H15A H 0.0476(38) 0.2025(5) 0.7571(24) 0.026 Uiso 1 calc R
C16 C 0.4398(36) 0.2096(4) 0.8354(24) 0.021(4) Uiso 1 d .
C17 C 0.5357(44) 0.1888(6) 0.9591(32) 0.034(5) Uani 1 d .
H17A H 0.5123(44) 0.1955(6) 1.0556(32) 0.041 Uiso 1 calc R
H17B H 0.7102(44) 0.1873(6) 0.9789(32) 0.041 Uiso 1 calc R
C18 C 0.4321(48) 0.1615(6) 0.9287(32) 0.037(6) Uiso 1 d .
H18A H 0.4732(48) 0.1537(6) 0.8406(32) 0.044 Uiso 1 calc R
H18B H 0.2557(48) 0.1629(6) 0.8976(32) 0.044 Uiso 1 calc R
C19 C 0.5185(45) 0.1424(6) 1.0679(32) 0.039(6) Uani 1 d .
H19A H 0.6956(45) 0.1422(6) 1.1034(32) 0.047 Uiso 1 calc R
H19B H 0.4679(45) 0.1498(6) 1.1533(32) 0.047 Uiso 1 calc R
C20 C 0.4317(44) 0.1137(5) 1.0404(29) 0.031(5) Uiso 1 d .
H20A H 0.2567(44) 0.1136(5) 0.9876(29) 0.037 Uiso 1 calc R
H20B H 0.4638(44) 0.1045(5) 1.1412(29) 0.037 Uiso 1 calc R
C21 C 0.5545(37) 0.0986(5) 0.9420(32) 0.031(5) Uani 1 d .
H21A H 0.7294(37) 0.1015(5) 0.9851(32) 0.037 Uiso 1 calc R
H21B H 0.5001(37) 0.1060(5) 0.8355(32) 0.037 Uiso 1 calc R
C22 C 0.5018(42) 0.0684(6) 0.9355(30) 0.033(5) Uani 1 d .
H22A H 0.3262(42) 0.0659(6) 0.9011(30) 0.039 Uiso 1 calc R
H22B H 0.5667(42) 0.0610(6) 1.0416(30) 0.039 Uiso 1 calc R
C23 C 0.7443(37) 0.0238(4) 0.6214(34) 0.031(6) Uani 1 d .
O1 O 0.7824(34) 0.0119(5) 0.5304(28) 0.049(5) Uani 1 d .
C24 C 0.4506(38) 0.0155(4) 0.8131(29) 0.025(5) Uani 1 d .
O2 O 0.3226(39) -0.0003(4) 0.8269(26) 0.047(5) Uani 1 d .
C25 C 0.7983(40) 0.0782(5) 0.7335(31) 0.029(5) Uani 1 d .
O3 O 0.8644(40) 0.0970(4) 0.7111(27) 0.048(5) Uani 1 d .
C26 C 0.9254(50) 0.0338(5) 0.9497(40) 0.039(7) Uani 1 d .
O4 O 1.0913(34) 0.0281(4) 1.0580(22) 0.038(4) Uani 1 d .

loop_
_atom_type_symbol
_atom_type_description
_atom_type_scat_dispersion_real
_atom_type_scat_dispersion_imag
_atom_type_scat_source
C C 0.0033 0.0016 'International Tables Vol C Tables 4.2.6.8 and 6.1.1.4'
H H 0.0000 0.0000 'International Tables Vol C Tables 4.2.6.8 and 6.1.1.4'
O O 0.0106 0.0060 'International Tables Vol C Tables 4.2.6.8 and 6.1.1.4'
Ru Ru -1.2594 0.8363 'International Tables Vol C Tables 4.2.6.8 and 6.1.1.4'
Os Os -1.2165 7.6030 'International Tables Vol C Tables 4.2.6.8 and 6.1.1.4'

loop_
_geom_angle_atom_site_label_1
_geom_angle_atom_site_label_2
_geom_angle_atom_site_label_3
_geom_angle
C26 Os1 C24 93.2(10)
C26 Os1 C23 95.3(11)
C24 Os1 C23 93.1(10)
C26 Os1 C25 95.6(10)
C24 Os1 C25 168.5(10)
C23 Os1 C25 93.4(10)
C26 Os1 C11 173.5(11)
C24 Os1 C11 86.0(10)
C23 Os1 C11 91.2(10)
C25 Os1 C11 84.4(10)
C26 Os1 C22 91.6(11)
C24 Os1 C22 84.4(10)
C23 Os1 C22 172.9(9)
C25 Os1 C22 88.1(10)
C11 Os1 C22 82.0(10)
C13 Ru1 C12 38.2(10)
C13 Ru1 C1 154.3(10)
C12 Ru1 C1 123.4(10)
C13 Ru1 C5 165.2(9)
C12 Ru1 C5 155.3(9)
C1 Ru1 C5 38.8(8)
C13 Ru1 C2 121.5(10)
C12 Ru1 C2 112.8(11)
C1 Ru1 C2 38.7(10)
C5 Ru1 C2 65.0(9)
C13 Ru1 C3 112.0(10)
C12 Ru1 C3 130.6(11)
C1 Ru1 C3 63.5(11)
C5 Ru1 C3 64.0(9)
C2 Ru1 C3 37.6(10)
C13 Ru1 C14 37.4(11)
C12 Ru1 C14 62.9(10)
C1 Ru1 C14 167.4(10)
C5 Ru1 C14 131.0(10)
C2 Ru1 C14 152.6(11)
C3 Ru1 C14 122.3(10)
C13 Ru1 C4 130.1(9)
C12 Ru1 C4 166.2(9)
C1 Ru1 C4 64.0(9)
C5 Ru1 C4 37.7(9)
C2 Ru1 C4 64.7(9)
C3 Ru1 C4 39.0(8)
C14 Ru1 C4 112.5(9)
C13 Ru1 C16 63.5(9)
C12 Ru1 C16 36.9(10)
C1 Ru1 C16 113.7(9)
C5 Ru1 C16 124.1(8)
C2 Ru1 C16 130.6(9)
C3 Ru1 C16 165.0(8)
C14 Ru1 C16 63.9(8)
C4 Ru1 C16 155.1(8)
C13 Ru1 C15 62.7(9)
C12 Ru1 C15 62.5(10)
C1 Ru1 C15 132.7(10)
C5 Ru1 C15 114.0(8)
C2 Ru1 C15 167.7(9)
C3 Ru1 C15 154.3(9)
C14 Ru1 C15 37.5(9)
C4 Ru1 C15 122.8(8)
C16 Ru1 C15 38.6(7)
C5 C1 C2 108.7(22)
C5 C1 Ru1 70.8(14)
C2 C1 Ru1 71.5(14)
C3 C2 C1 106.8(21)
C3 C2 Ru1 71.5(14)
C1 C2 Ru1 69.7(14)
C2 C3 C4 109.5(23)
C2 C3 Ru1 70.9(14)
C4 C3 Ru1 71.5(14)
C5 C4 C3 106.1(20)
C5 C4 Ru1 69.1(13)
C3 C4 Ru1 69.6(13)
C4 C5 C1 108.8(21)
C4 C5 C6 125.5(21)
C1 C5 C6 124.9(23)
C4 C5 Ru1 73.2(14)
C1 C5 Ru1 70.4(14)
C6 C5 Ru1 130.9(17)
C5 C6 C7 110.6(20)
C6 C7 C8 114.7(23)
C9 C8 C7 115.9(24)
C10 C9 C8 111.6(20)
C9 C10 C11 112.8(23)
C10 C11 Os1 117.4(16)
C16 C12 C13 110.9(25)
C16 C12 Ru1 74.4(15)
C13 C12 Ru1 70.8(15)
C14 C13 C12 108.4(23)
C14 C13 Ru1 73.5(14)
C12 C13 Ru1 70.9(15)
C13 C14 C15 107.7(21)
C13 C14 Ru1 69.2(14)
C15 C14 Ru1 72.2(13)
C14 C15 C16 107.8(20)
C14 C15 Ru1 70.3(12)
C16 C15 Ru1 70.5(12)
C12 C16 C15 105.3(20)
C12 C16 C17 129.6(21)
C15 C16 C17 124.9(19)
C12 C16 Ru1 68.7(14)
C15 C16 Ru1 70.9(11)
C17 C16 Ru1 128.6(16)
C16 C17 C18 117.4(22)
C17 C18 C19 114.1(23)
C20 C19 C18 116.4(22)
C19 C20 C21 111.5(20)
C20 C21 C22 112.3(21)
C21 C22 Os1 115.3(18)
O1 C23 Os1 176.0(20)
O2 C24 Os1 175.6(22)
O3 C25 Os1 175.6(23)
O4 C26 Os1 177.4(22)

loop_
_geom_bond_atom_site_label_1
_geom_bond_atom_site_label_2
_geom_bond_distance
Os1 C26 1.93(3)
Os1 C24 1.97(2)
Os1 C23 1.97(3)
Os1 C25 1.99(2)
Os1 C11 2.25(2)
Os1 C22 2.26(3)
Ru1 C13 2.16(2)
Ru1 C12 2.16(3)
Ru1 C1 2.16(3)
Ru1 C5 2.17(2)
Ru1 C2 2.19(2)
Ru1 C3 2.19(3)
Ru1 C14 2.22(2)
Ru1 C4 2.22(2)
Ru1 C16 2.23(2)
Ru1 C15 2.24(2)
C1 C5 1.44(3)
C1 C2 1.44(4)
C2 C3 1.41(4)
C3 C4 1.47(3)
C4 C5 1.42(3)
C5 C6 1.50(3)
C6 C7 1.54(4)
C7 C8 1.55(4)
C8 C9 1.53(4)
C9 C10 1.51(3)
C10 C11 1.54(4)
C12 C16 1.39(4)
C12 C13 1.41(4)
C13 C14 1.40(4)
C14 C15 1.43(4)
C15 C16 1.48(3)
C16 C17 1.50(4)
C17 C18 1.48(4)
C18 C19 1.54(4)
C19 C20 1.51(4)
C20 C21 1.52(4)
C21 C22 1.54(3)
C23 O1 1.10(3)
C24 O2 1.13(3)
C25 O3 1.06(3)
C26 O4 1.18(4)
